data_4118900
loop_
_publ_author_name
'Xiao Wang'
'Xiaolei Wang'
'Xianghui Tan'
'Jianming Lu'
'Kevin W. Cormier'
'Zhiqiang Ma'
'Chuo Chen'

_publ_section_title
;
 A Biomimetic Route for Construction of the [4+2] and [3+2] Core Skeletons
 of Dimeric Pyrrole-Imidazole Alkaloids and Asymmetric Synthesis of
 Ageliferins
;
_journal_name_full 'Journal of the American Chemical Society'
_journal_page_first 18834
_journal_page_last 18842
_journal_paper_doi 10.1021/ja309172t
_journal_volume 134
_journal_year 2012
_chemical_formula_sum 'C42 H36 N3 O5 P'
_chemical_formula_weight 693.71
_chemical_name_systematic
; 
 ? 
;
_space_group_IT_number 4
_symmetry_cell_setting monoclinic
_symmetry_space_group_name_Hall 'P 2yb'
_symmetry_space_group_name_H-M 'P 1 21 1'
_atom_sites_solution_hydrogens geom
_atom_sites_solution_primary direct
_atom_sites_solution_secondary difmap
_audit_creation_method SHELXL-97
_cell_angle_alpha 90.00
_cell_angle_beta 94.723(6)
_cell_angle_gamma 90.00
_cell_formula_units_Z 2
_cell_length_a 11.163(6)
_cell_length_b 12.201(6)
_cell_length_c 13.562(7)
_cell_measurement_reflns_used 7019
_cell_measurement_temperature 296(2)
_cell_measurement_theta_max 25.98
_cell_measurement_theta_min 2.25
_cell_volume 1840.9(16)
_computing_cell_refinement 'Bruker SMART'
_computing_data_collection 'Bruker SMART'
_computing_data_reduction 'Bruker SAINT'
_computing_molecular_graphics 'Bruker SHELXTL'
_computing_publication_material 'Bruker SHELXTL'
_computing_structure_refinement 'SHELXL-97 (Sheldrick, 1997)'
_computing_structure_solution 'SHELXS-97 (Sheldrick, 1990)'
_diffrn_ambient_temperature 296(2)
_diffrn_measured_fraction_theta_full 0.998
_diffrn_measured_fraction_theta_max 0.998
_diffrn_measurement_device_type 'CCD area detector'
_diffrn_measurement_method 'phi and omega scans'
_diffrn_radiation_monochromator graphite
_diffrn_radiation_source 'fine-focus sealed tube'
_diffrn_radiation_type MoK\a
_diffrn_radiation_wavelength 0.71073
_diffrn_reflns_av_R_equivalents 0.0346
_diffrn_reflns_av_sigmaI/netI 0.0423
_diffrn_reflns_limit_h_max 14
_diffrn_reflns_limit_h_min -14
_diffrn_reflns_limit_k_max 16
_diffrn_reflns_limit_k_min -16
_diffrn_reflns_limit_l_max 18
_diffrn_reflns_limit_l_min -18
_diffrn_reflns_number 18278
_diffrn_reflns_theta_full 28.33
_diffrn_reflns_theta_max 28.33
_diffrn_reflns_theta_min 1.51
_exptl_absorpt_coefficient_mu 0.124
_exptl_absorpt_correction_type none
_exptl_crystal_colour colorless
_exptl_crystal_density_diffrn 1.252
_exptl_crystal_description prism
_exptl_crystal_F_000 728
_exptl_crystal_size_max 0.40
_exptl_crystal_size_mid 0.35
_exptl_crystal_size_min 0.20
_refine_diff_density_max 0.426
_refine_diff_density_min -0.189
_refine_diff_density_rms 0.038
_refine_ls_abs_structure_details 'Flack H D (1983), Acta Cryst. A39, 876-881'
_refine_ls_abs_structure_Flack -0.06(7)
_refine_ls_extinction_method none
_refine_ls_goodness_of_fit_ref 1.016
_refine_ls_hydrogen_treatment constr
_refine_ls_matrix_type full
_refine_ls_number_parameters 461
_refine_ls_number_reflns 8942
_refine_ls_number_restraints 1
_refine_ls_restrained_S_all 1.016
_refine_ls_R_factor_all 0.0546
_refine_ls_R_factor_gt 0.0454
_refine_ls_shift/su_max 0.000
_refine_ls_shift/su_mean 0.000
_refine_ls_structure_factor_coef Fsqd
_refine_ls_weighting_details 'calc w=1/[\s^2^(Fo^2^)+(0.0600P)^2^+0.0000P] where P=(Fo^2^+2Fc^2^)/3'
_refine_ls_weighting_scheme calc
_refine_ls_wR_factor_gt 0.1076
_refine_ls_wR_factor_ref 0.1119
_reflns_number_gt 7182
_reflns_number_total 8942
_reflns_threshold_expression >2sigma(I)
_cod_data_source_file ja309172t_si_002.cif
_cod_data_source_block chen2m
_cod_original_cell_volume 1840.9(17)
_cod_database_code 4118900

loop_
_symmetry_equiv_pos_as_xyz
'x, y, z'
'-x, y+1/2, -z'

loop_
_atom_site_label
_atom_site_type_symbol
_atom_site_fract_x
_atom_site_fract_y
_atom_site_fract_z
_atom_site_U_iso_or_equiv
_atom_site_adp_type
_atom_site_occupancy
_atom_site_symmetry_multiplicity
_atom_site_calc_flag
_atom_site_refinement_flags
P1 P 0.39632(4) 0.19378(4) 0.19942(3) 0.04111(12) Uani 1 1 d .
O1 O -0.03378(12) -0.09961(12) 0.23061(11) 0.0554(4) Uani 1 1 d .
O2 O 0.08270(18) -0.05058(13) -0.01419(11) 0.0705(5) Uani 1 1 d .
O3 O 0.20084(18) -0.38408(15) 0.00384(12) 0.0806(5) Uani 1 1 d .
O4 O 0.1571(2) -0.2705(2) -0.12114(13) 0.1058(8) Uani 1 1 d .
O5 O 0.07889(18) 0.11892(14) 0.40195(11) 0.0744(5) Uani 1 1 d .
N1 N 0.26458(14) 0.16157(13) 0.22762(12) 0.0462(4) Uani 1 1 d .
N2 N 0.09914(13) 0.04602(13) 0.24123(11) 0.0406(3) Uani 1 1 d .
N3 N 0.25236(13) -0.01801(13) 0.15633(11) 0.0411(3) Uani 1 1 d .
C1 C 0.4275(2) 0.32335(16) 0.25977(14) 0.0493(5) Uani 1 1 d .
C2 C 0.3355(2) 0.3854(2) 0.29185(19) 0.0701(7) Uani 1 1 d .
H2 H 0.2566 0.3608 0.2820 0.084 Uiso 1 1 calc R
C3 C 0.3607(3) 0.4854(2) 0.3393(2) 0.0872(9) Uani 1 1 d .
H3 H 0.2987 0.5282 0.3604 0.105 Uiso 1 1 calc R
C4 C 0.4778(4) 0.5201(2) 0.3544(2) 0.0863(9) Uani 1 1 d .
H4 H 0.4948 0.5864 0.3864 0.104 Uiso 1 1 calc R
C5 C 0.5697(3) 0.4584(2) 0.32312(19) 0.0762(8) Uani 1 1 d .
H5 H 0.6487 0.4825 0.3342 0.091 Uiso 1 1 calc R
C6 C 0.5451(2) 0.36094(19) 0.27534(16) 0.0595(6) Uani 1 1 d .
H6 H 0.6076 0.3197 0.2532 0.071 Uiso 1 1 calc R
C7 C 0.51350(16) 0.10213(15) 0.24688(14) 0.0440(4) Uani 1 1 d .
C8 C 0.61234(19) 0.0787(2) 0.19483(19) 0.0645(6) Uani 1 1 d .
H8 H 0.6174 0.1082 0.1321 0.077 Uiso 1 1 calc R
C9 C 0.7027(2) 0.0122(3) 0.2354(2) 0.0803(8) Uani 1 1 d .
H9 H 0.7690 -0.0021 0.2001 0.096 Uiso 1 1 calc R
C10 C 0.6965(2) -0.0326(2) 0.3262(2) 0.0758(8) Uani 1 1 d .
H10 H 0.7580 -0.0779 0.3526 0.091 Uiso 1 1 calc R
C11 C 0.6000(2) -0.0114(3) 0.3791(2) 0.0760(7) Uani 1 1 d .
H11 H 0.5959 -0.0421 0.4415 0.091 Uiso 1 1 calc R
C12 C 0.5072(2) 0.0568(2) 0.33922(17) 0.0592(5) Uani 1 1 d .
H12 H 0.4415 0.0713 0.3751 0.071 Uiso 1 1 calc R
C13 C 0.41634(17) 0.21157(17) 0.06934(14) 0.0476(4) Uani 1 1 d .
C14 C 0.4523(3) 0.3086(2) 0.03024(19) 0.0837(9) Uani 1 1 d .
H14 H 0.4627 0.3701 0.0704 0.100 Uiso 1 1 calc R
C15 C 0.4731(4) 0.3154(3) -0.0695(2) 0.1023(11) Uani 1 1 d .
H15 H 0.4992 0.3812 -0.0950 0.123 Uiso 1 1 calc R
C16 C 0.4559(3) 0.2276(3) -0.12925(18) 0.0834(8) Uani 1 1 d .
H16 H 0.4691 0.2331 -0.1959 0.100 Uiso 1 1 calc R
C17 C 0.4192(2) 0.1315(3) -0.09205(17) 0.0740(7) Uani 1 1 d .
H17 H 0.4069 0.0712 -0.1336 0.089 Uiso 1 1 calc R
C18 C 0.4000(2) 0.1220(2) 0.00694(16) 0.0605(6) Uani 1 1 d .
H18 H 0.3760 0.0551 0.0318 0.073 Uiso 1 1 calc R
C19 C 0.21379(15) 0.06440(15) 0.20561(12) 0.0384(4) Uani 1 1 d .
C20 C 0.15874(16) -0.10060(15) 0.15245(13) 0.0391(4) Uani 1 1 d .
C21 C 0.05983(16) -0.05565(15) 0.21286(13) 0.0404(4) Uani 1 1 d .
C22 C 0.10074(17) -0.12001(17) 0.04647(14) 0.0463(4) Uani 1 1 d .
C23 C 0.06705(18) -0.24054(17) 0.03455(14) 0.0490(5) Uani 1 1 d .
C24 C 0.1447(2) -0.2961(2) -0.03817(16) 0.0664(6) Uani 1 1 d .
C25 C 0.1625(3) -0.40281(19) 0.10193(17) 0.0691(6) Uani 1 1 d .
H25A H 0.2305 -0.4228 0.1476 0.083 Uiso 1 1 calc R
H25B H 0.1035 -0.4612 0.1007 0.083 Uiso 1 1 calc R
C26 C 0.10778(18) -0.29491(17) 0.13296(14) 0.0476(4) Uani 1 1 d .
H26 H 0.0400 -0.3073 0.1731 0.057 Uiso 1 1 calc R
C27 C 0.20123(16) -0.21727(15) 0.18519(13) 0.0395(4) Uani 1 1 d .
H27 H 0.2774 -0.2306 0.1561 0.047 Uiso 1 1 calc R
C28 C -0.0663(2) -0.2524(2) -0.0028(2) 0.0732(7) Uani 1 1 d .
H28A H -0.0868 -0.3287 -0.0078 0.110 Uiso 1 1 calc R
H28B H -0.0799 -0.2186 -0.0667 0.110 Uiso 1 1 calc R
H28C H -0.1153 -0.2173 0.0428 0.110 Uiso 1 1 calc R
C29 C 0.22535(17) -0.23101(15) 0.29611(14) 0.0419(4) Uani 1 1 d .
C30 C 0.1451(2) -0.27747(18) 0.35451(15) 0.0550(5) Uani 1 1 d .
H30 H 0.0718 -0.3029 0.3257 0.066 Uiso 1 1 calc R
C31 C 0.1708(2) -0.2875(2) 0.45608(15) 0.0638(6) Uani 1 1 d .
H31 H 0.1151 -0.3202 0.4942 0.077 Uiso 1 1 calc R
C32 C 0.2762(2) -0.2501(2) 0.50009(17) 0.0684(6) Uani 1 1 d .
H32 H 0.2932 -0.2568 0.5681 0.082 Uiso 1 1 calc R
C33 C 0.3581(2) -0.2019(2) 0.44294(17) 0.0700(7) Uani 1 1 d .
H33 H 0.4305 -0.1753 0.4725 0.084 Uiso 1 1 calc R
C34 C 0.3327(2) -0.19291(19) 0.34162(16) 0.0550(5) Uani 1 1 d .
H34 H 0.3887 -0.1607 0.3036 0.066 Uiso 1 1 calc R
C35 C 0.03593(18) 0.12057(17) 0.30200(14) 0.0481(4) Uani 1 1 d .
H35A H 0.0432 0.1944 0.2767 0.058 Uiso 1 1 calc R
H35B H -0.0487 0.1016 0.2966 0.058 Uiso 1 1 calc R
C36 C 0.0717(4) 0.0202(3) 0.45109(19) 0.0906(9) Uani 1 1 d .
H36A H 0.1273 -0.0317 0.4257 0.109 Uiso 1 1 calc R
H36B H -0.0089 -0.0093 0.4392 0.109 Uiso 1 1 calc R
C37 C 0.1014(3) 0.0352(3) 0.56103(17) 0.0742(8) Uani 1 1 d .
C38 C 0.0703(3) -0.0478(3) 0.6236(2) 0.0951(9) Uani 1 1 d .
H38 H 0.0337 -0.1111 0.5976 0.114 Uiso 1 1 calc R
C39 C 0.0933(3) -0.0369(3) 0.7239(2) 0.0982(10) Uani 1 1 d .
H39 H 0.0741 -0.0940 0.7653 0.118 Uiso 1 1 calc R
C40 C 0.1429(3) 0.0546(3) 0.7631(2) 0.0851(9) Uani 1 1 d .
H40 H 0.1559 0.0608 0.8315 0.102 Uiso 1 1 calc R
C41 C 0.1744(2) 0.1382(3) 0.70540(19) 0.0793(8) Uani 1 1 d .
H41 H 0.2098 0.2009 0.7338 0.095 Uiso 1 1 calc R
C42 C 0.1534(2) 0.1298(3) 0.6035(2) 0.0768(7) Uani 1 1 d .
H42 H 0.1740 0.1874 0.5633 0.092 Uiso 1 1 calc R

loop_
_atom_site_aniso_label
_atom_site_aniso_U_11
_atom_site_aniso_U_22
_atom_site_aniso_U_33
_atom_site_aniso_U_23
_atom_site_aniso_U_13
_atom_site_aniso_U_12
P1 0.0425(2) 0.0368(2) 0.0436(2) -0.0015(2) 0.00118(18) -0.0013(2)
O1 0.0368(7) 0.0592(9) 0.0715(9) -0.0020(7) 0.0129(7) -0.0030(6)
O2 0.1038(13) 0.0585(10) 0.0465(8) 0.0090(7) -0.0104(8) 0.0013(9)
O3 0.1101(14) 0.0686(11) 0.0629(10) -0.0126(8) 0.0064(9) 0.0289(11)
O4 0.162(2) 0.1073(17) 0.0516(10) -0.0044(10) 0.0271(12) 0.0388(15)
O5 0.1179(14) 0.0628(10) 0.0449(8) -0.0002(7) 0.0205(8) 0.0219(10)
N1 0.0438(8) 0.0431(9) 0.0517(9) -0.0043(7) 0.0038(7) -0.0005(7)
N2 0.0371(7) 0.0448(8) 0.0402(8) -0.0033(6) 0.0056(6) 0.0055(7)
N3 0.0382(8) 0.0407(8) 0.0454(8) -0.0003(7) 0.0091(6) -0.0009(6)
C1 0.0628(13) 0.0386(10) 0.0453(10) 0.0008(8) -0.0025(9) -0.0053(9)
C2 0.0742(16) 0.0523(13) 0.0817(17) -0.0121(12) -0.0057(13) 0.0102(12)
C3 0.113(2) 0.0585(15) 0.089(2) -0.0203(14) -0.0031(17) 0.0219(17)
C4 0.141(3) 0.0482(14) 0.0658(16) -0.0065(12) -0.0140(17) -0.0170(17)
C5 0.101(2) 0.0641(16) 0.0618(15) -0.0038(12) -0.0039(14) -0.0343(16)
C6 0.0704(14) 0.0530(12) 0.0544(12) 0.0005(10) 0.0005(11) -0.0172(11)
C7 0.0376(9) 0.0395(10) 0.0541(11) -0.0003(8) -0.0018(8) -0.0038(8)
C8 0.0479(12) 0.0732(16) 0.0733(14) 0.0116(12) 0.0102(10) 0.0091(11)
C9 0.0475(13) 0.092(2) 0.102(2) 0.0111(17) 0.0069(13) 0.0178(13)
C10 0.0495(13) 0.0653(16) 0.109(2) 0.0113(15) -0.0183(14) 0.0076(11)
C11 0.0728(17) 0.0803(17) 0.0707(16) 0.0222(13) -0.0186(13) -0.0053(14)
C12 0.0547(12) 0.0660(14) 0.0553(12) 0.0030(11) -0.0046(10) 0.0014(11)
C13 0.0466(10) 0.0486(11) 0.0471(10) 0.0031(9) 0.0018(8) -0.0029(9)
C14 0.133(3) 0.0575(15) 0.0584(15) 0.0067(12) -0.0036(15) -0.0192(16)
C15 0.163(3) 0.080(2) 0.0641(17) 0.0254(16) 0.0079(19) -0.034(2)
C16 0.099(2) 0.104(2) 0.0470(13) 0.0102(14) 0.0038(13) -0.0231(17)
C17 0.0867(18) 0.0854(19) 0.0510(13) -0.0084(13) 0.0130(12) -0.0191(15)
C18 0.0717(14) 0.0583(13) 0.0531(12) -0.0029(10) 0.0149(10) -0.0118(11)
C19 0.0380(9) 0.0416(9) 0.0356(8) 0.0039(7) 0.0019(7) 0.0019(7)
C20 0.0373(9) 0.0421(10) 0.0382(9) 0.0009(7) 0.0047(7) 0.0018(7)
C21 0.0373(9) 0.0457(10) 0.0379(9) 0.0035(8) 0.0025(7) 0.0025(8)
C22 0.0460(11) 0.0516(11) 0.0411(10) 0.0003(9) 0.0036(8) 0.0038(9)
C23 0.0544(11) 0.0500(11) 0.0411(10) -0.0050(8) -0.0046(8) 0.0009(9)
C24 0.0897(16) 0.0608(14) 0.0482(12) -0.0115(11) 0.0029(11) 0.0097(13)
C25 0.0970(18) 0.0455(12) 0.0618(14) -0.0074(11) -0.0113(12) 0.0037(12)
C26 0.0555(11) 0.0438(10) 0.0423(9) -0.0025(8) -0.0031(8) -0.0044(9)
C27 0.0390(9) 0.0402(9) 0.0395(9) -0.0013(7) 0.0045(7) 0.0002(7)
C28 0.0682(15) 0.0735(16) 0.0732(16) -0.0007(12) -0.0220(12) -0.0129(13)
C29 0.0438(10) 0.0393(9) 0.0424(9) -0.0013(8) 0.0025(8) 0.0044(8)
C30 0.0578(12) 0.0607(13) 0.0459(10) 0.0036(9) 0.0003(9) -0.0082(10)
C31 0.0794(15) 0.0684(15) 0.0441(11) 0.0064(10) 0.0082(10) -0.0109(13)
C32 0.0876(17) 0.0755(16) 0.0402(11) 0.0036(10) -0.0066(11) 0.0009(14)
C33 0.0632(14) 0.0896(18) 0.0542(13) -0.0074(13) -0.0133(11) -0.0088(13)
C34 0.0530(12) 0.0604(13) 0.0510(12) -0.0024(10) 0.0000(9) -0.0044(10)
C35 0.0481(11) 0.0521(11) 0.0446(10) -0.0020(8) 0.0076(8) 0.0118(9)
C36 0.140(3) 0.0710(18) 0.0625(16) -0.0032(14) 0.0172(16) 0.0123(18)
C37 0.0897(18) 0.089(2) 0.0437(12) -0.0096(13) 0.0038(12) 0.0349(15)
C38 0.127(3) 0.084(2) 0.0731(19) -0.0017(16) 0.0042(17) 0.0083(19)
C39 0.119(3) 0.113(3) 0.0647(18) 0.0207(19) 0.0167(17) 0.016(2)
C40 0.0851(19) 0.119(3) 0.0513(14) -0.0011(17) 0.0049(13) 0.0309(19)
C41 0.0750(17) 0.097(2) 0.0649(16) -0.0112(15) -0.0025(13) 0.0224(16)
C42 0.0772(17) 0.0845(19) 0.0695(16) 0.0157(14) 0.0115(13) 0.0280(15)

loop_
_atom_type_symbol
_atom_type_description
_atom_type_scat_dispersion_real
_atom_type_scat_dispersion_imag
_atom_type_scat_source
C C 0.0033 0.0016 'International Tables Vol C Tables 4.2.6.8 and 6.1.1.4'
H H 0.0000 0.0000 'International Tables Vol C Tables 4.2.6.8 and 6.1.1.4'
N N 0.0061 0.0033 'International Tables Vol C Tables 4.2.6.8 and 6.1.1.4'
O O 0.0106 0.0060 'International Tables Vol C Tables 4.2.6.8 and 6.1.1.4'
P P 0.1023 0.0942 'International Tables Vol C Tables 4.2.6.8 and 6.1.1.4'

loop_
_geom_angle_atom_site_label_1
_geom_angle_atom_site_label_2
_geom_angle_atom_site_label_3
_geom_angle
N1 P1 C7 114.69(9)
N1 P1 C1 104.74(9)
C7 P1 C1 105.97(9)
N1 P1 C13 116.91(9)
C7 P1 C13 106.19(9)
C1 P1 C13 107.63(10)
C24 O3 C25 110.64(18)
C36 O5 C35 116.78(19)
C19 N1 P1 123.09(13)
C21 N2 C19 109.02(14)
C21 N2 C35 124.91(16)
C19 N2 C35 126.02(16)
C19 N3 C20 106.74(14)
C2 C1 C6 119.4(2)
C2 C1 P1 120.33(17)
C6 C1 P1 120.24(17)
C1 C2 C3 119.9(3)
C1 C2 H2 120.0
C3 C2 H2 120.0
C4 C3 C2 119.4(3)
C4 C3 H3 120.3
C2 C3 H3 120.3
C5 C4 C3 120.8(2)
C5 C4 H4 119.6
C3 C4 H4 119.6
C4 C5 C6 119.9(3)
C4 C5 H5 120.1
C6 C5 H5 120.1
C5 C6 C1 120.5(3)
C5 C6 H6 119.8
C1 C6 H6 119.8
C12 C7 C8 118.85(19)
C12 C7 P1 119.03(16)
C8 C7 P1 122.08(16)
C9 C8 C7 120.4(2)
C9 C8 H8 119.8
C7 C8 H8 119.8
C10 C9 C8 120.7(2)
C10 C9 H9 119.6
C8 C9 H9 119.6
C9 C10 C11 120.2(2)
C9 C10 H10 119.9
C11 C10 H10 119.9
C10 C11 C12 119.9(2)
C10 C11 H11 120.1
C12 C11 H11 120.1
C7 C12 C11 119.9(2)
C7 C12 H12 120.1
C11 C12 H12 120.1
C14 C13 C18 118.2(2)
C14 C13 P1 122.99(18)
C18 C13 P1 118.70(16)
C13 C14 C15 120.3(3)
C13 C14 H14 119.8
C15 C14 H14 119.8
C16 C15 C14 120.6(3)
C16 C15 H15 119.7
C14 C15 H15 119.7
C15 C16 C17 119.8(2)
C15 C16 H16 120.1
C17 C16 H16 120.1
C16 C17 C18 120.7(3)
C16 C17 H17 119.6
C18 C17 H17 119.6
C17 C18 C13 120.3(2)
C17 C18 H18 119.9
C13 C18 H18 119.9
N3 C19 N1 130.40(16)
N3 C19 N2 113.45(16)
N1 C19 N2 116.15(15)
N3 C20 C21 106.34(15)
N3 C20 C22 112.70(15)
C21 C20 C22 106.71(15)
N3 C20 C27 115.11(15)
C21 C20 C27 113.10(14)
C22 C20 C27 102.72(14)
O1 C21 N2 127.47(17)
O1 C21 C20 128.15(17)
N2 C21 C20 104.37(15)
O2 C22 C23 126.11(19)
O2 C22 C20 124.73(19)
C23 C22 C20 109.12(16)
C22 C23 C24 110.42(18)
C22 C23 C26 105.88(15)
C24 C23 C26 103.20(18)
C22 C23 C28 110.45(18)
C24 C23 C28 109.35(18)
C26 C23 C28 117.23(19)
O4 C24 O3 121.6(2)
O4 C24 C23 127.9(2)
O3 C24 C23 110.50(19)
O3 C25 C26 105.81(18)
O3 C25 H25A 110.6
C26 C25 H25A 110.6
O3 C25 H25B 110.6
C26 C25 H25B 110.6
H25A C25 H25B 108.7
C25 C26 C23 103.37(16)
C25 C26 C27 112.75(18)
C23 C26 C27 106.09(16)
C25 C26 H26 111.4
C23 C26 H26 111.4
C27 C26 H26 111.4
C29 C27 C26 116.57(16)
C29 C27 C20 114.22(14)
C26 C27 C20 104.66(15)
C29 C27 H27 106.9
C26 C27 H27 106.9
C20 C27 H27 106.9
C23 C28 H28A 109.5
C23 C28 H28B 109.5
H28A C28 H28B 109.5
C23 C28 H28C 109.5
H28A C28 H28C 109.5
H28B C28 H28C 109.5
C30 C29 C34 117.78(19)
C30 C29 C27 123.35(17)
C34 C29 C27 118.86(17)
C29 C30 C31 121.3(2)
C29 C30 H30 119.3
C31 C30 H30 119.3
C32 C31 C30 120.5(2)
C32 C31 H31 119.7
C30 C31 H31 119.7
C31 C32 C33 119.3(2)
C31 C32 H32 120.4
C33 C32 H32 120.4
C32 C33 C34 120.0(2)
C32 C33 H33 120.0
C34 C33 H33 120.0
C29 C34 C33 121.1(2)
C29 C34 H34 119.5
C33 C34 H34 119.5
O5 C35 N2 113.42(16)
O5 C35 H35A 108.9
N2 C35 H35A 108.9
O5 C35 H35B 108.9
N2 C35 H35B 108.9
H35A C35 H35B 107.7
O5 C36 C37 110.7(2)
O5 C36 H36A 109.5
C37 C36 H36A 109.5
O5 C36 H36B 109.5
C37 C36 H36B 109.5
H36A C36 H36B 108.1
C38 C37 C42 118.0(2)
C38 C37 C36 118.1(3)
C42 C37 C36 123.9(3)
C39 C38 C37 120.2(3)
C39 C38 H38 119.9
C37 C38 H38 119.9
C40 C39 C38 120.9(3)
C40 C39 H39 119.5
C38 C39 H39 119.5
C39 C40 C41 121.3(3)
C39 C40 H40 119.3
C41 C40 H40 119.3
C40 C41 C42 119.4(3)
C40 C41 H41 120.3
C42 C41 H41 120.3
C41 C42 C37 120.2(3)
C41 C42 H42 119.9
C37 C42 H42 119.9

loop_
_geom_bond_atom_site_label_1
_geom_bond_atom_site_label_2
_geom_bond_distance
P1 N1 1.5988(19)
P1 C7 1.799(2)
P1 C1 1.801(2)
P1 C13 1.810(2)
O1 C21 1.216(2)
O2 C22 1.186(2)
O3 C24 1.346(3)
O3 C25 1.449(3)
O4 C24 1.187(3)
O5 C36 1.382(3)
O5 C35 1.400(3)
N1 C19 1.337(2)
N2 C21 1.361(2)
N2 C19 1.423(2)
N2 C35 1.449(2)
N3 C19 1.300(2)
N3 C20 1.450(2)
C1 C2 1.375(3)
C1 C6 1.390(3)
C2 C3 1.398(4)
C2 H2 0.9300
C3 C4 1.373(4)
C3 H3 0.9300
C4 C5 1.368(5)
C4 H4 0.9300
C5 C6 1.371(3)
C5 H5 0.9300
C6 H6 0.9300
C7 C12 1.376(3)
C7 C8 1.388(3)
C8 C9 1.374(3)
C8 H8 0.9300
C9 C10 1.354(4)
C9 H9 0.9300
C10 C11 1.368(4)
C10 H10 0.9300
C11 C12 1.401(4)
C11 H11 0.9300
C12 H12 0.9300
C13 C14 1.370(3)
C13 C18 1.385(3)
C14 C15 1.394(4)
C14 H14 0.9300
C15 C16 1.348(4)
C15 H15 0.9300
C16 C17 1.353(4)
C16 H16 0.9300
C17 C18 1.382(3)
C17 H17 0.9300
C18 H18 0.9300
C20 C21 1.530(3)
C20 C22 1.545(3)
C20 C27 1.554(3)
C22 C23 1.523(3)
C23 C24 1.525(3)
C23 C26 1.526(3)
C23 C28 1.539(3)
C25 C26 1.525(3)
C25 H25A 0.9700
C25 H25B 0.9700
C26 C27 1.538(3)
C26 H26 0.9800
C27 C29 1.516(3)
C27 H27 0.9800
C28 H28A 0.9600
C28 H28B 0.9600
C28 H28C 0.9600
C29 C30 1.367(3)
C29 C34 1.382(3)
C30 C31 1.389(3)
C30 H30 0.9300
C31 C32 1.354(3)
C31 H31 0.9300
C32 C33 1.378(4)
C32 H32 0.9300
C33 C34 1.384(3)
C33 H33 0.9300
C34 H34 0.9300
C35 H35A 0.9700
C35 H35B 0.9700
C36 C37 1.512(4)
C36 H36A 0.9700
C36 H36B 0.9700
C37 C38 1.384(4)
C37 C42 1.395(4)
C38 C39 1.369(4)
C38 H38 0.9300
C39 C40 1.337(5)
C39 H39 0.9300
C40 C41 1.350(5)
C40 H40 0.9300
C41 C42 1.386(4)
C41 H41 0.9300
C42 H42 0.9300

loop_
_cod_related_entry_id
_cod_related_entry_database
_cod_related_entry_code
1 ChemSpider 30660682
